data_4027296
loop_
_publ_author_name
'Ilya N. Egorov'
'Tatyana A. Tseitler'
'Igor S. Kovalev'
'Pavel A. Slepukhin'
'Vladimir L. Rusinov'
'Oleg N. Chupakhin'

_publ_contact_author_address
;620002, Russian Federation, Ekaterinburg, Mira St. 19
Ural Federal University, Dept. of Organic Chemistry
;
_publ_contact_author_email i.n.egorov@gmail.com
_publ_contact_author_fax +7(343)3740458
_publ_contact_author_name 'Ilya N. Egorov'
_publ_contact_author_phone +7(343)3754501
_publ_section_title
;
 Chichibabin-Type Condensation of Cyclic Ketones with
 3-R-1,2,4-triazin-5(4H)-ones
;
_journal_name_full 'Journal of Organic Chemistry'
_journal_page_first 6007
_journal_page_last 6013
_journal_paper_doi 10.1021/jo300697v
_journal_volume 77
_journal_year 2012
_chemical_formula_moiety 'C21 H22 N3 O, C F3 O3 S'
_chemical_formula_sum 'C22 H22 F3 N3 O4 S'
_chemical_formula_weight 481.49
_chemical_name_systematic
; 
 ? 
;
_space_group_IT_number 2
_symmetry_cell_setting triclinic
_symmetry_space_group_name_Hall '-P 1'
_symmetry_space_group_name_H-M 'P -1'
_atom_sites_solution_hydrogens geom
_atom_sites_solution_primary direct
_atom_sites_solution_secondary difmap
_audit_creation_method SHELXL-97
_cell_angle_alpha 82.257(14)
_cell_angle_beta 74.207(14)
_cell_angle_gamma 66.550(16)
_cell_formula_units_Z 2
_cell_length_a 9.3264(15)
_cell_length_b 10.1503(19)
_cell_length_c 12.7968(19)
_cell_measurement_reflns_used 2552
_cell_measurement_temperature 295(2)
_cell_measurement_theta_max 3051
_cell_measurement_theta_min 2.70
_cell_volume 1068.9(3)
_computing_cell_refinement
;
CrysAlis RED, Oxford Diffraction Ltd.,
Version 1.171.29.9 (release 23-03-2006 CrysAlis171 .NET)
(compiled Mar 23 2006,23:39:28)
;
_computing_data_collection
;
CrysAlis CCD, Oxford Diffraction Ltd.,
Version 1.171.29.9 (release 23-03-2006 CrysAlis171 .NET)
(compiled Mar 23 2006,23:39:28)
;
_computing_data_reduction
;
CrysAlis RED, Oxford Diffraction Ltd.,
Version 1.171.29.9 (release 23-03-2006 CrysAlis171 .NET)
(compiled Mar 23 2006,23:39:28)
;
_computing_molecular_graphics 'Bruker SHELXTL'
_computing_publication_material 'Bruker SHELXTL'
_computing_structure_refinement 'SHELXL-97 (Sheldrick, 1997)'
_computing_structure_solution 'SHELXS-97 (Sheldrick, 1990)'
_diffrn_ambient_temperature 295(2)
_diffrn_measured_fraction_theta_full 0.983
_diffrn_measured_fraction_theta_max 0.970
_diffrn_measurement_device_type 'Xcalibur 3 CCD'
_diffrn_measurement_method 'omega scans'
_diffrn_radiation_monochromator graphite
_diffrn_radiation_source 'fine-focus sealed tube'
_diffrn_radiation_type MoK\a
_diffrn_radiation_wavelength 0.71073
_diffrn_reflns_av_R_equivalents 0.0287
_diffrn_reflns_av_sigmaI/netI 0.0951
_diffrn_reflns_limit_h_max 13
_diffrn_reflns_limit_h_min -12
_diffrn_reflns_limit_k_max 14
_diffrn_reflns_limit_k_min -10
_diffrn_reflns_limit_l_max 18
_diffrn_reflns_limit_l_min -18
_diffrn_reflns_number 12660
_diffrn_reflns_theta_full 26.00
_diffrn_reflns_theta_max 30.51
_diffrn_reflns_theta_min 2.70
_diffrn_standards_decay_% 0
_diffrn_standards_interval_count 0
_diffrn_standards_interval_time 0
_diffrn_standards_number 0
_exptl_absorpt_coefficient_mu 0.214
_exptl_absorpt_correction_type none
_exptl_crystal_colour colorless
_exptl_crystal_density_diffrn 1.496
_exptl_crystal_description prism
_exptl_crystal_F_000 500
_exptl_crystal_size_max 0.23
_exptl_crystal_size_mid 0.18
_exptl_crystal_size_min 0.12
_refine_diff_density_max 0.288
_refine_diff_density_min -0.284
_refine_diff_density_rms 0.048
_refine_ls_extinction_method none
_refine_ls_goodness_of_fit_ref 1.032
_refine_ls_hydrogen_treatment mixed
_refine_ls_matrix_type full
_refine_ls_number_parameters 320
_refine_ls_number_reflns 6347
_refine_ls_number_restraints 24
_refine_ls_restrained_S_all 1.034
_refine_ls_R_factor_all 0.1190
_refine_ls_R_factor_gt 0.0487
_refine_ls_shift/su_max 0.000
_refine_ls_shift/su_mean 0.000
_refine_ls_structure_factor_coef Fsqd
_refine_ls_weighting_details 'calc w=1/[\s^2^(Fo^2^)+(0.0400P)^2^+0.0000P] where P=(Fo^2^+2Fc^2^)/3'
_refine_ls_weighting_scheme calc
_refine_ls_wR_factor_gt 0.1067
_refine_ls_wR_factor_ref 0.1127
_reflns_number_gt 2552
_reflns_number_total 6347
_reflns_threshold_expression >2sigma(I)
_cod_data_source_file jo300697v_si_002.cif
_cod_data_source_block dc
_cod_original_sg_symbol_Hall -P1
_cod_database_code 4027296

loop_
_symmetry_equiv_pos_as_xyz
'x, y, z'
'-x, -y, -z'

loop_
_atom_site_label
_atom_site_type_symbol
_atom_site_fract_x
_atom_site_fract_y
_atom_site_fract_z
_atom_site_U_iso_or_equiv
_atom_site_adp_type
_atom_site_occupancy
_atom_site_symmetry_multiplicity
_atom_site_calc_flag
_atom_site_refinement_flags
_atom_site_disorder_assembly
_atom_site_disorder_group
S1 S 0.71089(7) 0.78939(6) 0.23472(4) 0.05469(18) Uani 1 1 d . A 1
F1 F 0.86966(19) 0.93326(16) 0.10435(14) 0.1206(7) Uani 1 1 d . A 1
C1 C 0.7338(4) 0.9537(3) 0.1804(3) 0.0929(9) Uani 1 1 d . A 1
O1 O 0.8415(2) 0.7184(2) 0.28513(14) 0.0980(6) Uani 1 1 d . A 1
N1 N 0.40740(16) 0.37818(15) 0.29023(10) 0.0327(3) Uani 1 1 d . B 1
F2 F 0.7302(3) 1.0307(2) 0.2553(2) 0.1893(14) Uani 1 1 d . A 1
O2 O 0.7244(2) 0.7207(2) 0.14072(13) 0.0905(6) Uani 1 1 d . A 1
C2 C 0.3422(2) 0.27466(17) 0.31931(13) 0.0321(4) Uani 1 1 d . B 1
N2 N 0.52849(17) 0.38272(16) 0.33154(11) 0.0372(4) Uani 1 1 d . B 1
F3 F 0.6140(3) 1.0354(2) 0.1337(2) 0.1818(12) Uani 1 1 d . A 1
O3 O 0.55423(17) 0.83827(17) 0.30837(11) 0.0729(5) Uani 1 1 d . A 1
N3 N 0.48725(19) 0.20667(17) 0.46008(13) 0.0396(4) Uani 1 1 d . B 1
C4 C 0.7285(2) 0.4242(2) 0.44123(15) 0.0440(5) Uani 1 1 d . B 1
H4A H 0.6774 0.5002 0.3979 0.053 Uiso 1 1 calc R B 1
O4 O 0.31637(16) 0.10053(14) 0.46009(10) 0.0480(3) Uani 1 1 d . B 1
C5 C 0.1897(2) 0.37257(18) 0.18329(13) 0.0353(4) Uani 1 1 d . B 1
C9 C 0.3618(2) 0.48389(18) 0.21328(13) 0.0363(4) Uani 1 1 d . B 1
C10 C 0.5624(2) 0.29842(18) 0.41397(14) 0.0353(4) Uani 1 1 d . B 1
C11 C 0.23902(19) 0.26496(18) 0.26201(13) 0.0327(4) Uani 1 1 d . B 1
C12 C 0.2504(2) 0.48221(19) 0.16059(13) 0.0370(4) Uani 1 1 d . B 1
C13 C 0.6884(2) 0.30354(19) 0.46113(13) 0.0354(4) Uani 1 1 d . B 1
C14 C 0.3799(2) 0.18390(19) 0.41667(14) 0.0358(4) Uani 1 1 d . B 1
C15 C 0.0735(2) 0.3726(2) 0.12133(15) 0.0472(5) Uani 1 1 d . B 1
H15A H 0.1297 0.3557 0.0456 0.057 Uiso 1 1 calc R B 1
H15B H -0.0119 0.4671 0.1251 0.057 Uiso 1 1 calc R B 1
C16 C 0.7694(2) 0.1895(2) 0.52344(14) 0.0432(5) Uani 1 1 d . B 1
H16A H 0.7451 0.1074 0.5357 0.052 Uiso 1 1 calc R B 1
C17 C 0.1858(2) 0.1390(2) 0.28183(15) 0.0438(5) Uani 1 1 d . B 1
H17A H 0.1023 0.1526 0.3487 0.053 Uiso 1 1 calc R B 1
H17B H 0.2762 0.0515 0.2906 0.053 Uiso 1 1 calc R B 1
C18 C 0.8854(2) 0.1971(2) 0.56718(15) 0.0505(5) Uani 1 1 d . B 1
H18A H 0.9394 0.1200 0.6085 0.061 Uiso 1 1 calc R B 1
C19 C -0.0017(3) 0.2615(2) 0.16176(18) 0.0610(6) Uani 1 1 d . B 1
H19A H -0.0886 0.2958 0.2258 0.073 Uiso 1 1 calc R B 1
H19B H -0.0463 0.2468 0.1062 0.073 Uiso 1 1 calc R B 1
C22 C 0.9217(2) 0.3183(2) 0.54987(16) 0.0544(6) Uani 1 1 d . B 1
H22A H 0.9979 0.3246 0.5810 0.065 Uiso 1 1 calc R B 1
C21 C 0.8437(2) 0.4311(2) 0.48569(17) 0.0522(5) Uani 1 1 d . B 1
H21A H 0.8697 0.5122 0.4726 0.063 Uiso 1 1 calc R B 1
C20 C 0.1976(3) 0.5984(2) 0.07613(16) 0.0530(5) Uani 1 1 d . B 1
H20A H 0.0895 0.6649 0.1067 0.064 Uiso 1 1 calc R B 1
H20B H 0.1938 0.5548 0.0145 0.064 Uiso 1 1 calc R B 1
C8 C 0.4343(3) 0.5957(2) 0.19357(16) 0.0508(5) Uani 1 1 d . B 1
H8A H 0.5416 0.5587 0.1463 0.061 Uiso 1 1 calc R B 1
H8B H 0.4427 0.6200 0.2618 0.061 Uiso 1 1 calc R B 1
C7 C 0.1221(3) 0.1231(2) 0.18874(18) 0.0642(6) Uani 1 1 d . B 1
H7A H 0.2105 0.0910 0.1252 0.077 Uiso 1 1 calc R B 1
H7B H 0.0752 0.0507 0.2087 0.077 Uiso 1 1 calc R B 1
C3 C 0.3259(9) 0.7315(6) 0.1398(5) 0.0557(15) Uani 0.50 1 d PU B 1
H3A H 0.2215 0.7744 0.1895 0.067 Uiso 0.50 1 calc PR B 1
H3B H 0.3754 0.8020 0.1206 0.067 Uiso 0.50 1 calc PR B 1
C3A C 0.4000(7) 0.6941(7) 0.0916(6) 0.0652(18) Uani 0.50 1 d PU C 2
H3AA H 0.4161 0.7793 0.1003 0.098 Uiso 0.50 1 d PR C 2
H3AB H 0.4679 0.6515 0.0239 0.098 Uiso 0.50 1 d PR C 2
C6 C 0.3069(8) 0.6820(6) 0.0362(4) 0.0537(14) Uani 0.50 1 d PU B 1
H6A H 0.2591 0.7643 -0.0087 0.064 Uiso 0.50 1 calc PR B 1
H6B H 0.4108 0.6215 -0.0062 0.064 Uiso 0.50 1 calc PR B 1
C6A C 0.2328(7) 0.7344(6) 0.0891(6) 0.0648(15) Uani 0.50 1 d PU C 2
H6AA H 0.2081 0.7968 0.0276 0.097 Uiso 0.50 1 d PR C 2
H6AB H 0.1646 0.7825 0.1548 0.097 Uiso 0.50 1 d PR C 2
H3 H 0.500(3) 0.166(2) 0.5261(17) 0.072(7) Uiso 1 1 d . . .

loop_
_atom_site_aniso_label
_atom_site_aniso_U_11
_atom_site_aniso_U_22
_atom_site_aniso_U_33
_atom_site_aniso_U_23
_atom_site_aniso_U_13
_atom_site_aniso_U_12
S1 0.0536(3) 0.0663(4) 0.0445(3) 0.0038(3) -0.0112(3) -0.0252(3)
F1 0.0979(12) 0.0819(11) 0.1365(14) 0.0030(10) 0.0459(11) -0.0378(9)
C1 0.077(2) 0.0619(18) 0.108(2) -0.0048(18) 0.0194(19) -0.0202(16)
O1 0.0710(11) 0.1251(16) 0.0840(12) 0.0217(11) -0.0384(10) -0.0177(11)
N1 0.0366(8) 0.0312(8) 0.0310(8) 0.0024(6) -0.0115(7) -0.0124(7)
F2 0.222(2) 0.1341(18) 0.209(2) -0.1000(19) 0.084(2) -0.1230(19)
O2 0.0988(13) 0.1218(15) 0.0660(11) -0.0328(10) -0.0022(10) -0.0593(12)
C2 0.0359(10) 0.0270(9) 0.0337(9) 0.0028(7) -0.0103(8) -0.0121(8)
N2 0.0427(9) 0.0383(9) 0.0384(8) 0.0072(7) -0.0176(7) -0.0209(8)
F3 0.1159(17) 0.1184(16) 0.192(2) 0.0881(16) 0.0133(15) 0.0163(14)
O3 0.0568(10) 0.1052(13) 0.0458(8) 0.0065(8) -0.0003(8) -0.0299(9)
N3 0.0499(10) 0.0432(10) 0.0388(9) 0.0142(8) -0.0234(8) -0.0275(8)
C4 0.0452(11) 0.0397(12) 0.0525(12) 0.0062(9) -0.0176(10) -0.0201(10)
O4 0.0604(9) 0.0490(8) 0.0512(8) 0.0205(6) -0.0268(7) -0.0360(7)
C5 0.0363(10) 0.0372(11) 0.0291(9) -0.0012(8) -0.0076(8) -0.0107(9)
C9 0.0408(11) 0.0293(10) 0.0353(10) 0.0050(8) -0.0086(9) -0.0119(9)
C10 0.0386(10) 0.0336(10) 0.0369(10) 0.0010(8) -0.0100(8) -0.0170(9)
C11 0.0338(10) 0.0318(10) 0.0316(9) -0.0010(8) -0.0114(8) -0.0092(8)
C12 0.0362(10) 0.0353(11) 0.0336(10) 0.0043(8) -0.0102(8) -0.0081(9)
C13 0.0374(10) 0.0392(11) 0.0348(10) 0.0024(8) -0.0119(8) -0.0188(9)
C14 0.0419(11) 0.0372(11) 0.0342(10) 0.0038(8) -0.0158(8) -0.0181(9)
C15 0.0520(12) 0.0469(12) 0.0462(11) 0.0063(9) -0.0257(10) -0.0158(10)
C16 0.0470(11) 0.0473(12) 0.0455(11) 0.0104(9) -0.0194(9) -0.0267(10)
C17 0.0542(12) 0.0400(11) 0.0488(12) 0.0045(9) -0.0248(10) -0.0235(10)
C18 0.0471(12) 0.0604(14) 0.0524(12) 0.0127(10) -0.0241(10) -0.0255(11)
C19 0.0700(15) 0.0666(16) 0.0652(14) 0.0072(12) -0.0398(12) -0.0328(13)
C22 0.0483(13) 0.0701(16) 0.0574(13) -0.0036(12) -0.0202(11) -0.0301(12)
C21 0.0520(13) 0.0482(14) 0.0678(14) -0.0045(11) -0.0174(11) -0.0279(11)
C20 0.0606(13) 0.0478(13) 0.0521(12) 0.0190(10) -0.0265(11) -0.0201(11)
C8 0.0687(14) 0.0435(12) 0.0535(12) 0.0170(10) -0.0269(11) -0.0327(11)
C7 0.0915(18) 0.0511(14) 0.0749(16) 0.0077(11) -0.0521(14) -0.0347(14)
C3 0.070(4) 0.037(3) 0.066(4) 0.018(3) -0.026(3) -0.026(3)
C3A 0.069(4) 0.066(4) 0.065(4) 0.028(3) -0.025(3) -0.033(3)
C6 0.066(4) 0.043(3) 0.049(3) 0.012(2) -0.018(3) -0.019(3)
C6A 0.071(4) 0.046(3) 0.082(4) 0.026(3) -0.035(3) -0.025(3)

loop_
_atom_type_symbol
_atom_type_description
_atom_type_scat_dispersion_real
_atom_type_scat_dispersion_imag
_atom_type_scat_source
C C 0.0033 0.0016 'International Tables Vol C Tables 4.2.6.8 and 6.1.1.4'
H H 0.0000 0.0000 'International Tables Vol C Tables 4.2.6.8 and 6.1.1.4'
N N 0.0061 0.0033 'International Tables Vol C Tables 4.2.6.8 and 6.1.1.4'
O O 0.0106 0.0060 'International Tables Vol C Tables 4.2.6.8 and 6.1.1.4'
S S 0.1246 0.1234 'International Tables Vol C Tables 4.2.6.8 and 6.1.1.4'
F F 0.0171 0.0103 'International Tables Vol C Tables 4.2.6.8 and 6.1.1.4'

loop_
_geom_angle_atom_site_label_1
_geom_angle_atom_site_label_2
_geom_angle_atom_site_label_3
_geom_angle
O1 S1 O2 113.77(12)
O1 S1 O3 114.93(10)
O2 S1 O3 115.84(10)
O1 S1 C1 104.18(15)
O2 S1 C1 103.04(14)
O3 S1 C1 102.82(11)
F2 C1 F3 106.3(3)
F2 C1 F1 107.8(3)
F3 C1 F1 106.3(3)
F2 C1 S1 112.2(2)
F3 C1 S1 110.9(2)
F1 C1 S1 112.99(19)
C2 N1 C9 122.14(14)
C2 N1 N2 123.98(14)
C9 N1 N2 113.83(13)
N1 C2 C11 120.14(16)
N1 C2 C14 116.19(15)
C11 C2 C14 123.56(15)
C10 N2 N1 116.92(14)
C10 N3 C14 123.12(17)
C10 N3 H3 118.4(13)
C14 N3 H3 118.1(13)
C21 C4 C13 119.9(2)
C21 C4 H4A 120.1
C13 C4 H4A 120.1
C12 C5 C11 119.72(16)
C12 C5 C15 118.80(16)
C11 C5 C15 121.48(15)
N1 C9 C12 118.42(15)
N1 C9 C8 117.08(15)
C12 C9 C8 124.50(17)
N2 C10 N3 123.40(17)
N2 C10 C13 118.01(15)
N3 C10 C13 118.58(17)
C2 C11 C5 118.42(15)
C2 C11 C17 120.75(16)
C5 C11 C17 120.81(15)
C9 C12 C5 120.76(17)
C9 C12 C20 119.25(16)
C5 C12 C20 119.98(16)
C4 C13 C16 119.20(16)
C4 C13 C10 119.31(17)
C16 C13 C10 121.48(16)
O4 C14 N3 120.96(17)
O4 C14 C2 123.96(16)
N3 C14 C2 114.97(15)
C5 C15 C19 114.68(16)
C5 C15 H15A 108.6
C19 C15 H15A 108.6
C5 C15 H15B 108.6
C19 C15 H15B 108.6
H15A C15 H15B 107.6
C18 C16 C13 120.47(17)
C18 C16 H16A 119.8
C13 C16 H16A 119.8
C11 C17 C7 111.74(16)
C11 C17 H17A 109.3
C7 C17 H17A 109.3
C11 C17 H17B 109.3
C7 C17 H17B 109.3
H17A C17 H17B 107.9
C22 C18 C16 120.2(2)
C22 C18 H18A 119.9
C16 C18 H18A 119.9
C7 C19 C15 109.96(18)
C7 C19 H19A 109.7
C15 C19 H19A 109.7
C7 C19 H19B 109.7
C15 C19 H19B 109.7
H19A C19 H19B 108.2
C18 C22 C21 119.53(18)
C18 C22 H22A 120.2
C21 C22 H22A 120.2
C4 C21 C22 120.70(19)
C4 C21 H21A 119.7
C22 C21 H21A 119.7
C12 C20 C6 113.8(3)
C12 C20 H20A 108.8
C6 C20 H20A 108.8
C12 C20 H20B 108.8
C6 C20 H20B 108.8
H20A C20 H20B 107.7
C9 C8 C3 109.0(3)
C9 C8 H8A 109.9
C3 C8 H8A 109.9
C9 C8 H8B 109.9
C3 C8 H8B 109.9
H8A C8 H8B 108.3
C19 C7 C17 111.35(17)
C19 C7 H7A 109.4
C17 C7 H7A 109.4
C19 C7 H7B 109.4
C17 C7 H7B 109.4
H7A C7 H7B 108.0
C6 C3 C8 106.9(4)
C6 C3 H3A 110.3
C8 C3 H3A 110.3
C6 C3 H3B 110.3
C8 C3 H3B 110.3
H3A C3 H3B 108.6
C6A C3A H3AA 108.5
C6A C3A H3AB 108.8
H3AA C3A H3AB 109.5
C20 C6 C3 106.0(4)
C20 C6 H3AB 135.2
C20 C6 H6A 110.5
C3 C6 H6A 110.5
H3AB C6 H6A 111.7
C20 C6 H6B 110.5
C3 C6 H6B 110.5
H6A C6 H6B 108.7
H3AB C6 H6AA 125.6
H6B C6 H6AA 137.6
C3A C6A H6AA 111.1
C3A C6A H6AB 108.9
H6AA C6A H6AB 109.5

loop_
_geom_bond_atom_site_label_1
_geom_bond_atom_site_label_2
_geom_bond_distance
S1 O1 1.4220(18)
S1 O2 1.4223(15)
S1 O3 1.4383(14)
S1 C1 1.789(3)
F1 C1 1.330(3)
C1 F2 1.302(3)
C1 F3 1.336(4)
N1 C2 1.376(2)
N1 C9 1.372(2)
N1 N2 1.3891(19)
C2 C11 1.397(2)
C2 C14 1.482(2)
N2 C10 1.291(2)
N3 C10 1.361(2)
N3 C14 1.373(2)
N3 H3 0.90(2)
C4 C21 1.374(3)
C4 C13 1.391(2)
C4 H4A 0.9300
O4 C14 1.2119(19)
C5 C12 1.403(2)
C5 C11 1.405(2)
C5 C15 1.507(2)
C9 C12 1.391(2)
C9 C8 1.500(2)
C10 C13 1.480(2)
C11 C17 1.515(2)
C12 C20 1.512(3)
C13 C16 1.389(2)
C15 C19 1.519(3)
C15 H15A 0.9700
C15 H15B 0.9700
C16 C18 1.378(2)
C16 H16A 0.9300
C17 C7 1.521(2)
C17 H17A 0.9700
C17 H17B 0.9700
C18 C22 1.377(3)
C18 H18A 0.9300
C19 C7 1.490(3)
C19 H19A 0.9700
C19 H19B 0.9700
C22 C21 1.386(3)
C22 H22A 0.9300
C21 H21A 0.9300
C20 C6 1.519(6)
C20 H20A 0.9700
C20 H20B 0.9700
C8 C3 1.552(6)
C8 H8A 0.9700
C8 H8B 0.9700
C7 H7A 0.9700
C7 H7B 0.9700
C3 C6 1.556(8)
C3 H3A 0.9700
C3 H3B 0.9700
C3A H3AA 0.9600
C3A H3AB 0.9599
C6 H6A 0.9700
C6 H6B 0.9700
C6A H6AA 0.9599
C6A H6AB 0.9600
